data_7714221
loop_
_publ_author_name
'Wang, Li-Xin'
'Cheng, Shun-Cheung'
'Liu, Yingying'
'Leung, Chi-Fai'
'Liu, Jiyan'
'Ko, Chi-Chiu'
'Lau, Tai-Chu'
'Xiang, Jing'

_publ_section_title
;
 Synthesis, structure and photoluminescence of Cu(I) complexes containing
 new functionalized 1,2,3-triazole ligands
;
_journal_name_full 'Dalton Transactions'
_journal_paper_doi 10.1039/D3DT02242K
_journal_year 2023
_chemical_formula_moiety 'C48 H39 Cu N5 P2, Cl O4'
_chemical_formula_sum 'C48 H39 Cl Cu N5 O4 P2'
_chemical_formula_weight 910.77
_space_group_crystal_system triclinic
_space_group_IT_number 2
_space_group_name_Hall '-P 1'
_space_group_name_H-M_alt 'P -1'
_atom_sites_solution_hydrogens geom
_atom_sites_solution_primary direct
_audit_creation_date 2022-08-04
_audit_creation_method
;
Olex2 1.5
(compiled 2022.04.07 svn.rca3783a0 for OlexSys, GUI svn.r6498)
;
_audit_update_record
;
2022-08-05 deposited with the CCDC.	2023-10-11 downloaded from the CCDC.
;
_cell_angle_alpha 83.654(4)
_cell_angle_beta 71.934(5)
_cell_angle_gamma 86.100(4)
_cell_formula_units_Z 2
_cell_length_a 11.1772(5)
_cell_length_b 12.5873(6)
_cell_length_c 15.9561(9)
_cell_measurement_reflns_used 6122
_cell_measurement_temperature 100.00(10)
_cell_measurement_theta_max 28.5420
_cell_measurement_theta_min 2.5550
_cell_volume 2119.77(19)
_computing_cell_refinement 'CrysAlisPro 1.171.38.43f (Rigaku OD, 2015)'
_computing_data_collection 'CrysAlisPro 1.171.38.43f (Rigaku OD, 2015)'
_computing_data_reduction 'CrysAlisPro 1.171.38.43f (Rigaku OD, 2015)'
_computing_molecular_graphics 'Olex2 1.5 (Dolomanov et al., 2009)'
_computing_publication_material 'Olex2 1.5 (Dolomanov et al., 2009)'
_computing_structure_refinement 'SHELXL 2018/3 (Sheldrick, 2015)'
_computing_structure_solution 'ShelXT (Sheldrick, 2015)'
_diffrn_ambient_environment N~2~
_diffrn_ambient_temperature 100.00(10)
_diffrn_detector 'CCD plate'
_diffrn_detector_area_resol_mean 5.2684
_diffrn_detector_type AtlasS2
_diffrn_measured_fraction_theta_full 1.000
_diffrn_measured_fraction_theta_max 1.000
_diffrn_measurement_details
;
List of Runs (angles in degrees, time in seconds):

  # Type    Start    End  Width  t~exp~   \w     \q     \k     \f   Frames
#--------------------------------------------------------------------------
  1  \w    -55.00  38.00   1.00    3.50    --   11.74 -57.00 -90.00   93
  2  \w    -15.00  78.00   1.00    3.50    --   11.74  77.00-180.00   93
  3  \w    -15.00  85.00   1.00    3.50    --   11.74  57.00  60.00  100
;
_diffrn_measurement_device 'four-circle diffractometer'
_diffrn_measurement_device_type 'SuperNova, Dual, Cu at zero, AtlasS2'
_diffrn_measurement_method '\w scans'
_diffrn_orient_matrix_type 'CrysAlisPro convention (1999,Acta A55,543-557)'
_diffrn_orient_matrix_UB_11 0.0203903000
_diffrn_orient_matrix_UB_12 -0.0489589000
_diffrn_orient_matrix_UB_13 0.0186930000
_diffrn_orient_matrix_UB_21 0.0589465000
_diffrn_orient_matrix_UB_22 0.0220603000
_diffrn_orient_matrix_UB_23 -0.0053798000
_diffrn_orient_matrix_UB_31 -0.0238923000
_diffrn_orient_matrix_UB_32 0.0183065000
_diffrn_orient_matrix_UB_33 0.0427504000
_diffrn_radiation_monochromator mirror
_diffrn_radiation_probe x-ray
_diffrn_radiation_type 'Mo K\a'
_diffrn_radiation_wavelength 0.71073
_diffrn_reflns_av_R_equivalents 0.0317
_diffrn_reflns_av_unetI/netI 0.0607
_diffrn_reflns_Laue_measured_fraction_full 1.000
_diffrn_reflns_Laue_measured_fraction_max 1.000
_diffrn_reflns_limit_h_max 11
_diffrn_reflns_limit_h_min -13
_diffrn_reflns_limit_k_max 14
_diffrn_reflns_limit_k_min -14
_diffrn_reflns_limit_l_max 16
_diffrn_reflns_limit_l_min -18
_diffrn_reflns_number 13987
_diffrn_reflns_point_group_measured_fraction_full 1.000
_diffrn_reflns_point_group_measured_fraction_max 1.000
_diffrn_reflns_theta_full 25.010
_diffrn_reflns_theta_max 25.010
_diffrn_reflns_theta_min 1.918
_diffrn_source 'micro-focus sealed X-ray tube'
_diffrn_source_type 'SuperNova (Mo) X-ray Source'
_exptl_absorpt_coefficient_mu 0.706
_exptl_absorpt_correction_T_max 1.00000
_exptl_absorpt_correction_T_min 0.92210
_exptl_absorpt_correction_type multi-scan
_exptl_absorpt_process_details
;
CrysAlisPro 1.171.38.43f (Rigaku Oxford Diffraction, 2015)
Empirical absorption correction using spherical harmonics,
 implemented in SCALE3 ABSPACK scaling algorithm.
;
_exptl_crystal_colour yellow
_exptl_crystal_colour_primary yellow
_exptl_crystal_density_diffrn 1.427
_exptl_crystal_description block
_exptl_crystal_F_000 940
_exptl_crystal_size_max 0.08
_exptl_crystal_size_mid 0.07
_exptl_crystal_size_min 0.07
_refine_diff_density_max 0.439
_refine_diff_density_min -0.380
_refine_diff_density_rms 0.069
_refine_ls_extinction_method none
_refine_ls_goodness_of_fit_ref 1.038
_refine_ls_hydrogen_treatment constr
_refine_ls_matrix_type full
_refine_ls_number_parameters 550
_refine_ls_number_reflns 7468
_refine_ls_number_restraints 1560
_refine_ls_restrained_S_all 0.948
_refine_ls_R_factor_all 0.0549
_refine_ls_R_factor_gt 0.0418
_refine_ls_shift/su_max 0.001
_refine_ls_shift/su_mean 0.000
_refine_ls_structure_factor_coef Fsqd
_refine_ls_weighting_details 'w=1/[\s^2^(Fo^2^)+(0.0330P)^2^+1.0841P] where P=(Fo^2^+2Fc^2^)/3'
_refine_ls_weighting_scheme calc
_refine_ls_wR_factor_gt 0.0879
_refine_ls_wR_factor_ref 0.0959
_reflns_Friedel_coverage 0.000
_reflns_number_gt 6161
_reflns_number_total 7468
_reflns_threshold_expression 'I > 2\s(I)'
_cod_data_source_file d3dt02242k2.cif
_cod_data_source_block cu1115
_cod_original_cell_volume 2119.8(2)
_cod_database_code 7714221
_shelx_shelxl_version_number 2018/3
_shelx_space_group_comment
;
The symmetry employed for this shelxl refinement is uniquely defined
by the following loop, which should always be used as a source of
symmetry information in preference to the above space-group names.
They are only intended as comments.
;
_shelx_estimated_absorpt_t_max 0.952
_shelx_estimated_absorpt_t_min 0.946
_olex2_refinement_description
;
1. Fixed Uiso
 At 1.2 times of:
  All C(H) groups
2. Uiso/Uaniso restraints and constraints
All non-hydrogen atoms have similar U: within 3.8A with sigma of 0.02 and sigma
for terminal atoms of 0.04 within 3.8A
3.a Aromatic/amide H refined with riding coordinates:
 C7(H7), C11(H11), C12(H12), C13(H13), C14(H14), C15(H15), C16(H16), C17(H17),
 C19(H19), C20(H20), C21(H21), C23(H23), C24(H24), C25(H25), C26(H26), C27(H27),
  C28(H28), C29(H29), C30(H30), C31(H31), C32(H32), C33(H33), C34(H34),
 C35(H35), C36(H36), C37(H37), C38(H38), C39(H39), C40(H40), C41(H41), C42(H42),
  C43(H43), C44(H44), C45(H45), C46(H46), C47(H47), C48(H48), C49(H49), C50(H50)
;
_olex2_date_sample_data_collection 2017-11-15
_olex2_submission_special_instructions 'No special instructions were received'
_oxdiff_exptl_absorpt_empirical_details
;
Empirical correction (ABSPACK) includes:
- Absorption correction using spherical harmonics
- Frame scaling
- Detector area scaling
;
_oxdiff_exptl_absorpt_empirical_full_max 1.157
_oxdiff_exptl_absorpt_empirical_full_min 0.842

loop_
_space_group_symop_operation_xyz
'x, y, z'
'-x, -y, -z'

loop_
_atom_site_label
_atom_site_type_symbol
_atom_site_fract_x
_atom_site_fract_y
_atom_site_fract_z
_atom_site_U_iso_or_equiv
_atom_site_adp_type
_atom_site_occupancy
_atom_site_site_symmetry_order
_atom_site_calc_flag
_atom_site_refinement_flags_posn
_atom_site_refinement_flags_adp
_atom_site_refinement_flags_occupancy
_atom_site_disorder_assembly
_atom_site_disorder_group
Cu1 Cu 0.53723(3) 0.71991(2) 0.73371(2) 0.01483(10) Uani 1 1 d . U . . .
P1 P 0.68357(7) 0.59594(5) 0.75242(5) 0.01414(16) Uani 1 1 d . U . . .
P2 P 0.58952(7) 0.89128(5) 0.72258(5) 0.01510(17) Uani 1 1 d . U . . .
N1 N 0.4837(2) 0.68021(16) 0.62492(14) 0.0147(5) Uani 1 1 d . U . . .
N2 N 0.3446(2) 0.69413(16) 0.79260(14) 0.0153(5) Uani 1 1 d . U . . .
N3 N 0.2502(2) 0.69883(18) 0.86859(15) 0.0200(5) Uani 1 1 d . U . . .
N4 N 0.1412(2) 0.6621(2) 0.86602(17) 0.0295(6) Uani 1 1 d . U . . .
N5 N 0.3706(2) 0.78353(18) 0.93621(15) 0.0215(5) Uani 1 1 d . U . . .
C1 C 0.2917(2) 0.65406(19) 0.73892(17) 0.0129(6) Uani 1 1 d . U . . .
C4 C 0.6506(3) 0.9481(2) 0.60756(18) 0.0154(6) Uani 1 1 d . U . . .
C5 C 0.3655(3) 0.64495(19) 0.64671(17) 0.0146(6) Uani 1 1 d . U . . .
C6 C 0.8320(2) 0.63354(19) 0.66911(17) 0.0150(6) Uani 1 1 d . U . . .
C7 C 0.8578(3) 0.6057(2) 0.58265(18) 0.0177(6) Uani 1 1 d . U . . .
H7 H 0.804869 0.560163 0.570039 0.021 Uiso 1 1 calc R U . . .
C8 C 0.6677(3) 0.4579(2) 0.73257(17) 0.0152(6) Uani 1 1 d . U . . .
C9 C 0.7142(3) 0.5800(2) 0.85870(17) 0.0163(6) Uani 1 1 d . U . . .
C10 C 0.2601(3) 0.7444(2) 0.94487(18) 0.0180(6) Uani 1 1 d . U . . .
C11 C 0.5490(3) 0.4211(2) 0.74276(17) 0.0169(6) Uani 1 1 d . U . . .
H11 H 0.479137 0.467951 0.755778 0.020 Uiso 1 1 calc R U . . .
C12 C 0.7570(3) 0.2821(2) 0.70109(18) 0.0206(7) Uani 1 1 d . U . . .
H12 H 0.826694 0.235207 0.686364 0.025 Uiso 1 1 calc R U . . .
C13 C 0.7727(3) 0.38714(19) 0.71166(17) 0.0171(6) Uani 1 1 d . U . . .
H13 H 0.852512 0.410745 0.704943 0.021 Uiso 1 1 calc R U . . .
C14 C 0.6389(3) 0.2461(2) 0.71216(18) 0.0217(7) Uani 1 1 d . U . . .
H14 H 0.629459 0.175067 0.705155 0.026 Uiso 1 1 calc R U . . .
C15 C 0.8288(3) 0.5422(2) 0.87015(19) 0.0206(6) Uani 1 1 d . U . . .
H15 H 0.894441 0.521718 0.821932 0.025 Uiso 1 1 calc R U . . .
C16 C 0.7499(3) 0.8896(2) 0.55335(18) 0.0210(7) Uani 1 1 d . U . . .
H16 H 0.777771 0.824818 0.576222 0.025 Uiso 1 1 calc R U . . .
C17 C 0.3156(3) 0.6085(2) 0.58678(18) 0.0190(6) Uani 1 1 d . U . . .
H17 H 0.234685 0.582719 0.604829 0.023 Uiso 1 1 calc R U . . .
C18 C 0.4606(3) 0.9824(2) 0.77488(18) 0.0167(6) Uani 1 1 d . U . . .
C19 C 0.9132(3) 0.7016(2) 0.68649(19) 0.0184(6) Uani 1 1 d . U . . .
H19 H 0.898240 0.720801 0.743580 0.022 Uiso 1 1 calc R U . . .
C20 C 0.7175(3) 0.8592(2) 0.84743(18) 0.0191(6) Uani 1 1 d . U . . .
H20 H 0.651718 0.814652 0.877961 0.023 Uiso 1 1 calc R U . . .
C21 C 0.5537(3) 0.6808(2) 0.53952(18) 0.0186(6) Uani 1 1 d . U . . .
H21 H 0.635627 0.704204 0.523166 0.022 Uiso 1 1 calc R U . . .
C22 C 0.7159(3) 0.91589(19) 0.76744(18) 0.0158(6) Uani 1 1 d . U . . .
C23 C 0.8153(3) 0.9833(2) 0.72330(18) 0.0181(6) Uani 1 1 d . U . . .
H23 H 0.815956 1.022049 0.670077 0.022 Uiso 1 1 calc R U . . .
C24 C 0.6091(3) 1.0439(2) 0.57144(18) 0.0196(6) Uani 1 1 d . U . . .
H24 H 0.542197 1.083215 0.606224 0.024 Uiso 1 1 calc R U . . .
C25 C 0.9611(3) 0.6452(2) 0.51545(19) 0.0221(7) Uani 1 1 d . U . . .
H25 H 0.977046 0.626283 0.458188 0.027 Uiso 1 1 calc R U . . .
C26 C 0.6152(3) 0.6060(2) 0.93308(18) 0.0205(6) Uani 1 1 d . U . . .
H26 H 0.537120 0.628427 0.926944 0.025 Uiso 1 1 calc R U . . .
C27 C 0.8071(3) 0.9271(2) 0.46599(19) 0.0234(7) Uani 1 1 d . U . . .
H27 H 0.873053 0.887522 0.430504 0.028 Uiso 1 1 calc R U . . .
C28 C 0.6667(3) 1.0811(2) 0.48417(19) 0.0236(7) Uani 1 1 d . U . . .
H28 H 0.638489 1.145248 0.460633 0.028 Uiso 1 1 calc R U . . .
C29 C 0.3891(3) 0.6113(2) 0.49904(18) 0.0213(7) Uani 1 1 d . U . . .
H29 H 0.357569 0.588395 0.456828 0.026 Uiso 1 1 calc R U . . .
C30 C 1.0163(3) 0.7407(2) 0.61851(19) 0.0214(7) Uani 1 1 d . U . . .
H30 H 1.069711 0.786332 0.630481 0.026 Uiso 1 1 calc R U . . .
C31 C 0.5341(3) 0.3149(2) 0.73364(18) 0.0217(7) Uani 1 1 d . U . . .
H31 H 0.454416 0.290109 0.741879 0.026 Uiso 1 1 calc R U . . .
C32 C 0.7663(3) 1.0230(2) 0.43163(19) 0.0224(7) Uani 1 1 d . U . . .
H32 H 0.805594 1.048798 0.373243 0.027 Uiso 1 1 calc R U . . .
C33 C 1.0404(3) 0.7127(2) 0.53369(19) 0.0232(7) Uani 1 1 d . U . . .
H33 H 1.109934 0.739161 0.488781 0.028 Uiso 1 1 calc R U . . .
C34 C 0.8147(3) 0.8681(2) 0.88187(19) 0.0239(7) Uani 1 1 d . U . . .
H34 H 0.814185 0.829618 0.935217 0.029 Uiso 1 1 calc R U . . .
C35 C 0.5096(3) 0.6484(2) 0.47482(19) 0.0216(7) Uani 1 1 d . U . . .
H35 H 0.560176 0.651521 0.416121 0.026 Uiso 1 1 calc R U . . .
C36 C 0.4619(3) 1.0412(2) 0.84313(19) 0.0221(7) Uani 1 1 d . U . . .
H36 H 0.531742 1.036516 0.863493 0.026 Uiso 1 1 calc R U . . .
C37 C 0.9122(3) 0.9926(2) 0.75806(19) 0.0229(7) Uani 1 1 d . U . . .
H37 H 0.977321 1.038123 0.728478 0.027 Uiso 1 1 calc R U . . .
C38 C 0.1677(3) 0.6344(2) 0.78367(19) 0.0241(7) Uani 1 1 d . U . . .
H38 H 0.111272 0.606327 0.760389 0.029 Uiso 1 1 calc R U . . .
C39 C 0.1561(3) 0.7451(2) 1.01965(19) 0.0261(7) Uani 1 1 d . U . . .
H39 H 0.081027 0.715472 1.021965 0.031 Uiso 1 1 calc R U . . .
C40 C 0.3790(3) 0.8288(2) 1.00610(19) 0.0257(7) Uani 1 1 d . U . . .
H40 H 0.455205 0.857600 1.002187 0.031 Uiso 1 1 calc R U . . .
C41 C 0.2815(3) 0.8351(2) 1.08342(19) 0.0257(7) Uani 1 1 d . U . . .
H41 H 0.291533 0.868117 1.130034 0.031 Uiso 1 1 calc R U . . .
C42 C 0.3545(3) 0.9894(2) 0.7472(2) 0.0273(7) Uani 1 1 d . U . . .
H42 H 0.351205 0.948360 0.702963 0.033 Uiso 1 1 calc R U . . .
C43 C 0.7477(3) 0.5647(2) 1.0255(2) 0.0309(8) Uani 1 1 d . U . . .
H43 H 0.759947 0.561706 1.080739 0.037 Uiso 1 1 calc R U . . .
C44 C 0.1687(3) 0.7915(2) 1.0903(2) 0.0290(8) Uani 1 1 d . U . . .
H44 H 0.101782 0.793459 1.142309 0.035 Uiso 1 1 calc R U . . .
C45 C 0.2556(3) 1.1157(2) 0.8521(2) 0.0282(7) Uani 1 1 d . U . . .
H45 H 0.187711 1.160773 0.877596 0.034 Uiso 1 1 calc R U . . .
C46 C 0.9133(3) 0.9340(2) 0.8374(2) 0.0256(7) Uani 1 1 d . U . . .
H46 H 0.979581 0.939226 0.860157 0.031 Uiso 1 1 calc R U . . .
C47 C 0.6329(3) 0.5985(2) 1.0155(2) 0.0279(7) Uani 1 1 d . U . . .
H47 H 0.566854 0.616453 1.064487 0.034 Uiso 1 1 calc R U . . .
C48 C 0.3590(3) 1.1070(2) 0.8810(2) 0.0264(7) Uani 1 1 d . U . . .
H48 H 0.360562 1.145994 0.926870 0.032 Uiso 1 1 calc R U . . .
C49 C 0.8450(3) 0.5352(2) 0.9530(2) 0.0294(7) Uani 1 1 d . U . . .
H49 H 0.921896 0.510476 0.960128 0.035 Uiso 1 1 calc R U . . .
C50 C 0.2527(3) 1.0567(2) 0.7845(2) 0.0324(8) Uani 1 1 d . U . . .
H50 H 0.182797 1.062193 0.764220 0.039 Uiso 1 1 calc R U . . .
Cl1 Cl 0.87849(7) 0.64793(6) 0.26999(5) 0.02730(19) Uani 1 1 d . U . . .
O1 O 0.92402(19) 0.55567(15) 0.31474(14) 0.0290(5) Uani 1 1 d . U . . .
O2 O 0.9286(2) 0.74308(17) 0.28791(15) 0.0457(7) Uani 1 1 d . U . . .
O3 O 0.7454(2) 0.6516(2) 0.29860(19) 0.0681(9) Uani 1 1 d . U . . .
O4 O 0.9229(2) 0.64035(17) 0.17607(14) 0.0372(6) Uani 1 1 d . U . . .

loop_
_atom_site_aniso_label
_atom_site_aniso_U_11
_atom_site_aniso_U_22
_atom_site_aniso_U_33
_atom_site_aniso_U_23
_atom_site_aniso_U_13
_atom_site_aniso_U_12
Cu1 0.01398(19) 0.01640(18) 0.01520(19) -0.00250(13) -0.00573(14) -0.00046(13)
P1 0.0144(4) 0.0152(3) 0.0138(4) -0.0016(3) -0.0056(3) -0.0010(3)
P2 0.0151(4) 0.0156(3) 0.0150(4) -0.0021(3) -0.0050(3) -0.0002(3)
N1 0.0159(12) 0.0139(11) 0.0150(12) -0.0022(9) -0.0062(10) 0.0033(9)
N2 0.0150(12) 0.0165(11) 0.0138(12) -0.0016(9) -0.0036(10) 0.0005(9)
N3 0.0175(13) 0.0277(12) 0.0146(12) -0.0020(10) -0.0041(10) -0.0030(10)
N4 0.0204(14) 0.0420(15) 0.0272(15) -0.0090(12) -0.0058(12) -0.0071(12)
N5 0.0219(14) 0.0278(13) 0.0157(12) -0.0033(10) -0.0062(11) -0.0017(10)
C1 0.0130(14) 0.0163(13) 0.0114(13) -0.0010(10) -0.0071(11) 0.0000(10)
C4 0.0186(15) 0.0156(13) 0.0157(14) -0.0030(11) -0.0096(12) -0.0023(11)
C5 0.0167(15) 0.0135(13) 0.0149(14) -0.0010(11) -0.0069(12) 0.0009(11)
C6 0.0144(14) 0.0144(13) 0.0165(14) -0.0012(11) -0.0062(12) 0.0038(10)
C7 0.0196(15) 0.0174(13) 0.0185(15) -0.0043(11) -0.0086(12) 0.0009(11)
C8 0.0184(15) 0.0175(13) 0.0109(13) -0.0014(11) -0.0062(11) -0.0018(11)
C9 0.0206(15) 0.0144(13) 0.0147(14) -0.0003(11) -0.0066(12) -0.0031(11)
C10 0.0198(16) 0.0216(14) 0.0134(14) -0.0004(11) -0.0068(12) -0.0003(12)
C11 0.0163(15) 0.0229(14) 0.0129(14) -0.0007(11) -0.0068(12) -0.0006(11)
C12 0.0256(17) 0.0207(14) 0.0145(15) -0.0024(12) -0.0051(13) 0.0025(12)
C13 0.0205(15) 0.0161(13) 0.0148(14) -0.0006(11) -0.0054(12) -0.0020(11)
C14 0.0329(18) 0.0165(14) 0.0169(15) -0.0011(11) -0.0090(13) -0.0035(12)
C15 0.0214(16) 0.0214(14) 0.0200(15) 0.0003(12) -0.0084(13) -0.0005(12)
C16 0.0247(16) 0.0161(13) 0.0210(15) -0.0006(11) -0.0059(13) 0.0013(12)
C17 0.0197(16) 0.0186(14) 0.0219(16) -0.0007(12) -0.0117(13) -0.0004(11)
C18 0.0161(15) 0.0158(13) 0.0180(15) -0.0023(11) -0.0050(12) 0.0010(11)
C19 0.0174(15) 0.0187(13) 0.0198(15) -0.0044(11) -0.0064(12) 0.0031(11)
C20 0.0172(15) 0.0204(14) 0.0181(15) -0.0036(12) -0.0024(12) -0.0012(11)
C21 0.0161(15) 0.0214(14) 0.0177(15) -0.0004(12) -0.0050(12) 0.0018(11)
C22 0.0172(15) 0.0135(13) 0.0175(14) -0.0063(11) -0.0058(12) 0.0047(11)
C23 0.0190(15) 0.0200(14) 0.0160(14) -0.0037(11) -0.0060(12) 0.0009(11)
C24 0.0213(16) 0.0192(14) 0.0195(15) -0.0059(12) -0.0068(13) 0.0012(12)
C25 0.0237(17) 0.0248(15) 0.0149(15) -0.0035(12) -0.0023(13) 0.0050(12)
C26 0.0233(16) 0.0195(14) 0.0198(15) -0.0006(12) -0.0085(13) -0.0013(12)
C27 0.0246(17) 0.0237(15) 0.0192(16) -0.0046(12) -0.0026(13) 0.0030(12)
C28 0.0337(18) 0.0170(14) 0.0223(16) 0.0021(12) -0.0131(14) -0.0019(13)
C29 0.0290(17) 0.0209(14) 0.0178(15) -0.0057(12) -0.0116(13) 0.0011(12)
C30 0.0152(15) 0.0216(14) 0.0274(17) -0.0026(12) -0.0063(13) -0.0012(12)
C31 0.0248(17) 0.0263(15) 0.0167(15) 0.0055(12) -0.0105(13) -0.0106(13)
C32 0.0271(17) 0.0258(15) 0.0136(15) 0.0006(12) -0.0048(13) -0.0063(13)
C33 0.0154(16) 0.0269(15) 0.0222(16) 0.0017(13) 0.0000(13) -0.0001(12)
C34 0.0273(17) 0.0294(16) 0.0162(15) -0.0065(12) -0.0085(13) 0.0067(13)
C35 0.0256(17) 0.0235(15) 0.0152(15) -0.0027(12) -0.0067(13) 0.0051(12)
C36 0.0177(15) 0.0262(15) 0.0228(16) -0.0040(12) -0.0062(13) -0.0012(12)
C37 0.0184(16) 0.0278(15) 0.0221(16) -0.0075(13) -0.0032(13) -0.0041(12)
C38 0.0195(16) 0.0337(16) 0.0224(16) -0.0109(13) -0.0080(13) -0.0038(13)
C39 0.0227(17) 0.0318(16) 0.0216(16) -0.0082(13) -0.0007(13) -0.0064(13)
C40 0.0250(17) 0.0305(16) 0.0224(16) -0.0052(13) -0.0066(13) -0.0048(13)
C41 0.0331(18) 0.0263(15) 0.0177(16) -0.0067(12) -0.0049(14) -0.0060(13)
C42 0.0225(17) 0.0324(16) 0.0321(18) -0.0127(14) -0.0139(14) 0.0056(13)
C43 0.048(2) 0.0322(17) 0.0172(16) 0.0041(13) -0.0170(15) -0.0083(15)
C44 0.0296(18) 0.0350(17) 0.0164(16) -0.0061(13) 0.0041(14) -0.0073(14)
C45 0.0224(17) 0.0290(16) 0.0295(18) -0.0047(14) -0.0032(14) 0.0062(13)
C46 0.0171(16) 0.0388(17) 0.0255(17) -0.0126(14) -0.0109(13) 0.0038(13)
C47 0.0357(19) 0.0275(16) 0.0180(16) -0.0017(13) -0.0046(14) -0.0008(14)
C48 0.0269(18) 0.0300(16) 0.0219(16) -0.0113(13) -0.0048(14) 0.0035(13)
C49 0.0302(18) 0.0341(17) 0.0294(18) 0.0032(14) -0.0183(15) -0.0045(14)
C50 0.0188(17) 0.0422(19) 0.040(2) -0.0110(15) -0.0140(15) 0.0061(14)
Cl1 0.0179(4) 0.0339(4) 0.0262(4) 0.0034(3) -0.0040(3) 0.0026(3)
O1 0.0267(12) 0.0297(11) 0.0335(13) 0.0053(9) -0.0157(10) -0.0039(9)
O2 0.0689(18) 0.0281(12) 0.0381(14) -0.0079(10) -0.0128(13) 0.0032(12)
O3 0.0154(13) 0.104(2) 0.0640(19) 0.0356(16) 0.0013(13) 0.0087(13)
O4 0.0403(14) 0.0459(13) 0.0239(12) 0.0009(10) -0.0086(11) -0.0050(11)

loop_
_atom_type_symbol
_atom_type_description
_atom_type_scat_dispersion_real
_atom_type_scat_dispersion_imag
_atom_type_scat_source
C C 0.0033 0.0016 'International Tables Vol C Tables 4.2.6.8 and 6.1.1.4'
H H 0.0000 0.0000 'International Tables Vol C Tables 4.2.6.8 and 6.1.1.4'
Cl Cl 0.1484 0.1585 'International Tables Vol C Tables 4.2.6.8 and 6.1.1.4'
Cu Cu 0.3201 1.2651 'International Tables Vol C Tables 4.2.6.8 and 6.1.1.4'
N N 0.0061 0.0033 'International Tables Vol C Tables 4.2.6.8 and 6.1.1.4'
O O 0.0106 0.0060 'International Tables Vol C Tables 4.2.6.8 and 6.1.1.4'
P P 0.1023 0.0942 'International Tables Vol C Tables 4.2.6.8 and 6.1.1.4'

loop_
_geom_angle_atom_site_label_1
_geom_angle_atom_site_label_2
_geom_angle_atom_site_label_3
_geom_angle
_geom_angle_site_symmetry_1
_geom_angle_site_symmetry_3
_geom_angle_publ_flag
P2 Cu1 P1 116.07(3) . . ?
N1 Cu1 P1 106.59(6) . . ?
N1 Cu1 P2 113.67(6) . . ?
N2 Cu1 P1 121.15(6) . . ?
N2 Cu1 P2 114.25(6) . . ?
N2 Cu1 N1 78.32(8) . . ?
C6 P1 Cu1 106.67(9) . . ?
C6 P1 C8 102.92(11) . . ?
C8 P1 Cu1 118.67(9) . . ?
C9 P1 Cu1 117.91(9) . . ?
C9 P1 C6 106.48(13) . . ?
C9 P1 C8 102.69(12) . . ?
C4 P2 Cu1 112.53(8) . . ?
C18 P2 Cu1 114.88(9) . . ?
C18 P2 C4 105.33(12) . . ?
C18 P2 C22 104.56(12) . . ?
C22 P2 Cu1 116.04(9) . . ?
C22 P2 C4 102.14(13) . . ?
C5 N1 Cu1 114.41(16) . . ?
C21 N1 Cu1 128.47(19) . . ?
C21 N1 C5 117.0(2) . . ?
N3 N2 Cu1 143.14(18) . . ?
C1 N2 Cu1 113.03(16) . . ?
C1 N2 N3 103.8(2) . . ?
N2 N3 N4 113.8(2) . . ?
N2 N3 C10 124.1(2) . . ?
N4 N3 C10 122.0(2) . . ?
C38 N4 N3 104.0(2) . . ?
C10 N5 C40 115.7(2) . . ?
N2 C1 C5 119.1(2) . . ?
N2 C1 C38 109.4(2) . . ?
C38 C1 C5 131.3(3) . . ?
C16 C4 P2 115.6(2) . . ?
C24 C4 P2 125.8(2) . . ?
C24 C4 C16 118.6(3) . . ?
N1 C5 C1 114.2(2) . . ?
N1 C5 C17 123.5(2) . . ?
C17 C5 C1 122.3(2) . . ?
C7 C6 P1 119.7(2) . . ?
C19 C6 P1 121.3(2) . . ?
C19 C6 C7 118.5(2) . . ?
C6 C7 H7 119.5 . . ?
C25 C7 C6 120.9(3) . . ?
C25 C7 H7 119.5 . . ?
C11 C8 P1 119.61(19) . . ?
C11 C8 C13 119.4(2) . . ?
C13 C8 P1 120.9(2) . . ?
C15 C9 P1 123.9(2) . . ?
C15 C9 C26 118.7(3) . . ?
C26 C9 P1 117.3(2) . . ?
N5 C10 N3 115.6(2) . . ?
N5 C10 C39 125.5(3) . . ?
C39 C10 N3 118.9(3) . . ?
C8 C11 H11 119.8 . . ?
C31 C11 C8 120.4(2) . . ?
C31 C11 H11 119.8 . . ?
C13 C12 H12 119.7 . . ?
C14 C12 H12 119.7 . . ?
C14 C12 C13 120.6(3) . . ?
C8 C13 H13 120.2 . . ?
C12 C13 C8 119.6(3) . . ?
C12 C13 H13 120.2 . . ?
C12 C14 H14 119.8 . . ?
C12 C14 C31 120.5(2) . . ?
C31 C14 H14 119.8 . . ?
C9 C15 H15 119.9 . . ?
C49 C15 C9 120.1(3) . . ?
C49 C15 H15 119.9 . . ?
C4 C16 H16 119.7 . . ?
C27 C16 C4 120.7(3) . . ?
C27 C16 H16 119.7 . . ?
C5 C17 H17 120.9 . . ?
C5 C17 C29 118.3(3) . . ?
C29 C17 H17 120.9 . . ?
C36 C18 P2 123.3(2) . . ?
C42 C18 P2 117.9(2) . . ?
C42 C18 C36 118.8(2) . . ?
C6 C19 H19 120.0 . . ?
C30 C19 C6 120.0(3) . . ?
C30 C19 H19 120.0 . . ?
C22 C20 H20 119.5 . . ?
C34 C20 H20 119.5 . . ?
C34 C20 C22 121.1(3) . . ?
N1 C21 H21 118.4 . . ?
N1 C21 C35 123.1(3) . . ?
C35 C21 H21 118.4 . . ?
C20 C22 P2 118.0(2) . . ?
C20 C22 C23 118.3(3) . . ?
C23 C22 P2 123.6(2) . . ?
C22 C23 H23 119.7 . . ?
C37 C23 C22 120.6(3) . . ?
C37 C23 H23 119.7 . . ?
C4 C24 H24 119.8 . . ?
C28 C24 C4 120.4(2) . . ?
C28 C24 H24 119.8 . . ?
C7 C25 H25 120.0 . . ?
C33 C25 C7 119.9(3) . . ?
C33 C25 H25 120.0 . . ?
C9 C26 H26 119.8 . . ?
C47 C26 C9 120.4(3) . . ?
C47 C26 H26 119.8 . . ?
C16 C27 H27 120.0 . . ?
C32 C27 C16 120.0(2) . . ?
C32 C27 H27 120.0 . . ?
C24 C28 H28 119.9 . . ?
C24 C28 C32 120.3(3) . . ?
C32 C28 H28 119.9 . . ?
C17 C29 H29 120.3 . . ?
C35 C29 C17 119.3(3) . . ?
C35 C29 H29 120.3 . . ?
C19 C30 H30 119.6 . . ?
C33 C30 C19 120.9(3) . . ?
C33 C30 H30 119.6 . . ?
C11 C31 H31 120.2 . . ?
C14 C31 C11 119.5(3) . . ?
C14 C31 H31 120.2 . . ?
C27 C32 C28 120.0(3) . . ?
C27 C32 H32 120.0 . . ?
C28 C32 H32 120.0 . . ?
C25 C33 H33 120.1 . . ?
C30 C33 C25 119.8(3) . . ?
C30 C33 H33 120.1 . . ?
C20 C34 H34 119.9 . . ?
C20 C34 C46 120.2(3) . . ?
C46 C34 H34 119.9 . . ?
C21 C35 H35 120.6 . . ?
C29 C35 C21 118.7(3) . . ?
C29 C35 H35 120.6 . . ?
C18 C36 H36 120.0 . . ?
C48 C36 C18 119.9(3) . . ?
C48 C36 H36 120.0 . . ?
C23 C37 H37 119.8 . . ?
C23 C37 C46 120.4(3) . . ?
C46 C37 H37 119.8 . . ?
N4 C38 C1 108.9(3) . . ?
N4 C38 H38 125.5 . . ?
C1 C38 H38 125.5 . . ?
C10 C39 H39 121.5 . . ?
C44 C39 C10 117.0(3) . . ?
C44 C39 H39 121.5 . . ?
N5 C40 H40 118.1 . . ?
N5 C40 C41 123.8(3) . . ?
C41 C40 H40 118.1 . . ?
C40 C41 H41 120.7 . . ?
C40 C41 C44 118.6(3) . . ?
C44 C41 H41 120.7 . . ?
C18 C42 H42 119.6 . . ?
C18 C42 C50 120.9(3) . . ?
C50 C42 H42 119.6 . . ?
C47 C43 H43 120.1 . . ?
C47 C43 C49 119.8(3) . . ?
C49 C43 H43 120.1 . . ?
C39 C44 C41 119.3(3) . . ?
C39 C44 H44 120.4 . . ?
C41 C44 H44 120.4 . . ?
C48 C45 H45 120.3 . . ?
C48 C45 C50 119.4(3) . . ?
C50 C45 H45 120.3 . . ?
C34 C46 C37 119.4(3) . . ?
C34 C46 H46 120.3 . . ?
C37 C46 H46 120.3 . . ?
C26 C47 H47 119.9 . . ?
C43 C47 C26 120.3(3) . . ?
C43 C47 H47 119.9 . . ?
C36 C48 H48 119.4 . . ?
C45 C48 C36 121.2(3) . . ?
C45 C48 H48 119.4 . . ?
C15 C49 C43 120.5(3) . . ?
C15 C49 H49 119.7 . . ?
C43 C49 H49 119.7 . . ?
C42 C50 H50 120.1 . . ?
C45 C50 C42 119.8(3) . . ?
C45 C50 H50 120.1 . . ?
O1 Cl1 O2 108.93(14) . . ?
O3 Cl1 O1 109.43(14) . . ?
O3 Cl1 O2 111.72(17) . . ?
O3 Cl1 O4 109.17(17) . . ?
O4 Cl1 O1 109.47(13) . . ?
O4 Cl1 O2 108.08(14) . . ?

loop_
_geom_bond_atom_site_label_1
_geom_bond_atom_site_label_2
_geom_bond_distance
_geom_bond_site_symmetry_2
_geom_bond_publ_flag
Cu1 P1 2.2478(8) . ?
Cu1 P2 2.2468(7) . ?
Cu1 N1 2.120(2) . ?
Cu1 N2 2.097(2) . ?
P1 C6 1.828(3) . ?
P1 C8 1.830(3) . ?
P1 C9 1.819(3) . ?
P2 C4 1.829(3) . ?
P2 C18 1.825(3) . ?
P2 C22 1.828(3) . ?
N1 C5 1.351(3) . ?
N1 C21 1.344(3) . ?
N2 N3 1.342(3) . ?
N2 C1 1.337(3) . ?
N3 N4 1.345(3) . ?
N3 C10 1.439(4) . ?
N4 C38 1.335(4) . ?
N5 C10 1.323(4) . ?
N5 C40 1.338(4) . ?
C1 C5 1.460(3) . ?
C1 C38 1.373(4) . ?
C4 C16 1.398(4) . ?
C4 C24 1.393(4) . ?
C5 C17 1.378(4) . ?
C6 C7 1.398(4) . ?
C6 C19 1.396(4) . ?
C7 H7 0.9300 . ?
C7 C25 1.387(4) . ?
C8 C11 1.392(4) . ?
C8 C13 1.401(4) . ?
C9 C15 1.394(4) . ?
C9 C26 1.401(4) . ?
C10 C39 1.384(4) . ?
C11 H11 0.9300 . ?
C11 C31 1.387(4) . ?
C12 H12 0.9300 . ?
C12 C13 1.381(4) . ?
C12 C14 1.377(4) . ?
C13 H13 0.9300 . ?
C14 H14 0.9300 . ?
C14 C31 1.385(4) . ?
C15 H15 0.9300 . ?
C15 C49 1.381(4) . ?
C16 H16 0.9300 . ?
C16 C27 1.385(4) . ?
C17 H17 0.9300 . ?
C17 C29 1.384(4) . ?
C18 C36 1.387(4) . ?
C18 C42 1.383(4) . ?
C19 H19 0.9300 . ?
C19 C30 1.389(4) . ?
C20 H20 0.9300 . ?
C20 C22 1.396(4) . ?
C20 C34 1.378(4) . ?
C21 H21 0.9300 . ?
C21 C35 1.382(4) . ?
C22 C23 1.400(4) . ?
C23 H23 0.9300 . ?
C23 C37 1.378(4) . ?
C24 H24 0.9300 . ?
C24 C28 1.383(4) . ?
C25 H25 0.9300 . ?
C25 C33 1.382(4) . ?
C26 H26 0.9300 . ?
C26 C47 1.382(4) . ?
C27 H27 0.9300 . ?
C27 C32 1.379(4) . ?
C28 H28 0.9300 . ?
C28 C32 1.386(4) . ?
C29 H29 0.9300 . ?
C29 C35 1.380(4) . ?
C30 H30 0.9300 . ?
C30 C33 1.376(4) . ?
C31 H31 0.9300 . ?
C32 H32 0.9300 . ?
C33 H33 0.9300 . ?
C34 H34 0.9300 . ?
C34 C46 1.384(4) . ?
C35 H35 0.9300 . ?
C36 H36 0.9300 . ?
C36 C48 1.387(4) . ?
C37 H37 0.9300 . ?
C37 C46 1.396(4) . ?
C38 H38 0.9300 . ?
C39 H39 0.9300 . ?
C39 C44 1.374(4) . ?
C40 H40 0.9300 . ?
C40 C41 1.376(4) . ?
C41 H41 0.9300 . ?
C41 C44 1.377(4) . ?
C42 H42 0.9300 . ?
C42 C50 1.388(4) . ?
C43 H43 0.9300 . ?
C43 C47 1.374(5) . ?
C43 C49 1.386(4) . ?
C44 H44 0.9300 . ?
C45 H45 0.9300 . ?
C45 C48 1.365(4) . ?
C45 C50 1.384(4) . ?
C46 H46 0.9300 . ?
C47 H47 0.9300 . ?
C48 H48 0.9300 . ?
C49 H49 0.9300 . ?
C50 H50 0.9300 . ?
Cl1 O1 1.442(2) . ?
Cl1 O2 1.448(2) . ?
Cl1 O3 1.413(2) . ?
Cl1 O4 1.437(2) . ?

loop_
_geom_torsion_atom_site_label_1
_geom_torsion_atom_site_label_2
_geom_torsion_atom_site_label_3
_geom_torsion_atom_site_label_4
_geom_torsion
_geom_torsion_site_symmetry_1
_geom_torsion_site_symmetry_2
_geom_torsion_site_symmetry_3
_geom_torsion_site_symmetry_4
_geom_torsion_publ_flag
Cu1 P1 C6 C7 -82.1(2) . . . . ?
Cu1 P1 C6 C19 89.3(2) . . . . ?
Cu1 P1 C8 C11 -26.5(2) . . . . ?
Cu1 P1 C8 C13 156.74(18) . . . . ?
Cu1 P1 C9 C15 -153.0(2) . . . . ?
Cu1 P1 C9 C26 27.9(2) . . . . ?
Cu1 P2 C4 C16 -52.8(2) . . . . ?
Cu1 P2 C4 C24 128.9(2) . . . . ?
Cu1 P2 C18 C36 119.5(2) . . . . ?
Cu1 P2 C18 C42 -57.7(3) . . . . ?
Cu1 P2 C22 C20 -40.9(2) . . . . ?
Cu1 P2 C22 C23 134.92(19) . . . . ?
Cu1 N1 C5 C1 7.6(3) . . . . ?
Cu1 N1 C5 C17 -175.6(2) . . . . ?
Cu1 N1 C21 C35 176.94(19) . . . . ?
Cu1 N2 N3 N4 -175.3(2) . . . . ?
Cu1 N2 N3 C10 8.3(4) . . . . ?
Cu1 N2 C1 C5 -6.9(3) . . . . ?
Cu1 N2 C1 C38 176.92(18) . . . . ?
P1 C6 C7 C25 171.3(2) . . . . ?
P1 C6 C19 C30 -171.1(2) . . . . ?
P1 C8 C11 C31 -175.8(2) . . . . ?
P1 C8 C13 C12 177.0(2) . . . . ?
P1 C9 C15 C49 178.3(2) . . . . ?
P1 C9 C26 C47 -178.2(2) . . . . ?
P2 C4 C16 C27 -177.3(2) . . . . ?
P2 C4 C24 C28 177.1(2) . . . . ?
P2 C18 C36 C48 -178.5(2) . . . . ?
P2 C18 C42 C50 179.7(2) . . . . ?
P2 C22 C23 C37 -175.49(19) . . . . ?
N1 C5 C17 C29 -2.1(4) . . . . ?
N1 C21 C35 C29 -1.5(4) . . . . ?
N2 N3 N4 C38 -1.0(3) . . . . ?
N2 N3 C10 N5 0.3(4) . . . . ?
N2 N3 C10 C39 179.8(2) . . . . ?
N2 C1 C5 N1 -0.5(3) . . . . ?
N2 C1 C5 C17 -177.3(2) . . . . ?
N2 C1 C38 N4 0.1(3) . . . . ?
N3 N2 C1 C5 175.5(2) . . . . ?
N3 N2 C1 C38 -0.7(3) . . . . ?
N3 N4 C38 C1 0.5(3) . . . . ?
N3 C10 C39 C44 -178.6(3) . . . . ?
N4 N3 C10 N5 -175.8(2) . . . . ?
N4 N3 C10 C39 3.7(4) . . . . ?
N5 C10 C39 C44 0.8(4) . . . . ?
N5 C40 C41 C44 0.8(5) . . . . ?
C1 N2 N3 N4 1.1(3) . . . . ?
C1 N2 N3 C10 -175.3(2) . . . . ?
C1 C5 C17 C29 174.5(2) . . . . ?
C4 P2 C18 C36 -116.0(2) . . . . ?
C4 P2 C18 C42 66.7(3) . . . . ?
C4 P2 C22 C20 -163.66(19) . . . . ?
C4 P2 C22 C23 12.2(2) . . . . ?
C4 C16 C27 C32 0.0(4) . . . . ?
C4 C24 C28 C32 0.2(4) . . . . ?
C5 N1 C21 C35 0.6(4) . . . . ?
C5 C1 C38 N4 -175.4(3) . . . . ?
C5 C17 C29 C35 1.1(4) . . . . ?
C6 P1 C8 C11 -144.0(2) . . . . ?
C6 P1 C8 C13 39.3(2) . . . . ?
C6 P1 C9 C15 -33.4(3) . . . . ?
C6 P1 C9 C26 147.6(2) . . . . ?
C6 C7 C25 C33 0.2(4) . . . . ?
C6 C19 C30 C33 -0.4(4) . . . . ?
C7 C6 C19 C30 0.4(4) . . . . ?
C7 C25 C33 C30 -0.2(4) . . . . ?
C8 P1 C6 C7 43.5(2) . . . . ?
C8 P1 C6 C19 -145.1(2) . . . . ?
C8 P1 C9 C15 74.4(2) . . . . ?
C8 P1 C9 C26 -104.6(2) . . . . ?
C8 C11 C31 C14 -1.5(4) . . . . ?
C9 P1 C6 C7 151.1(2) . . . . ?
C9 P1 C6 C19 -37.5(2) . . . . ?
C9 P1 C8 C11 105.5(2) . . . . ?
C9 P1 C8 C13 -71.2(2) . . . . ?
C9 C15 C49 C43 0.5(4) . . . . ?
C9 C26 C47 C43 -0.5(4) . . . . ?
C10 N3 N4 C38 175.5(2) . . . . ?
C10 N5 C40 C41 0.5(4) . . . . ?
C10 C39 C44 C41 0.5(4) . . . . ?
C11 C8 C13 C12 0.3(4) . . . . ?
C12 C14 C31 C11 0.9(4) . . . . ?
C13 C8 C11 C31 1.0(4) . . . . ?
C13 C12 C14 C31 0.3(4) . . . . ?
C14 C12 C13 C8 -0.9(4) . . . . ?
C15 C9 C26 C47 2.7(4) . . . . ?
C16 C4 C24 C28 -1.2(4) . . . . ?
C16 C27 C32 C28 -1.0(4) . . . . ?
C17 C29 C35 C21 0.6(4) . . . . ?
C18 P2 C4 C16 -178.7(2) . . . . ?
C18 P2 C4 C24 3.0(3) . . . . ?
C18 P2 C22 C20 86.8(2) . . . . ?
C18 P2 C22 C23 -97.4(2) . . . . ?
C18 C36 C48 C45 -0.2(4) . . . . ?
C18 C42 C50 C45 -1.8(5) . . . . ?
C19 C6 C7 C25 -0.3(4) . . . . ?
C19 C30 C33 C25 0.2(4) . . . . ?
C20 C22 C23 C37 0.3(4) . . . . ?
C20 C34 C46 C37 0.9(4) . . . . ?
C21 N1 C5 C1 -175.5(2) . . . . ?
C21 N1 C5 C17 1.3(4) . . . . ?
C22 P2 C4 C16 72.3(2) . . . . ?
C22 P2 C4 C24 -106.0(3) . . . . ?
C22 P2 C18 C36 -8.8(3) . . . . ?
C22 P2 C18 C42 174.0(2) . . . . ?
C22 C20 C34 C46 0.1(4) . . . . ?
C22 C23 C37 C46 0.7(4) . . . . ?
C23 C37 C46 C34 -1.3(4) . . . . ?
C24 C4 C16 C27 1.1(4) . . . . ?
C24 C28 C32 C27 1.0(4) . . . . ?
C26 C9 C15 C49 -2.7(4) . . . . ?
C34 C20 C22 P2 175.35(19) . . . . ?
C34 C20 C22 C23 -0.7(4) . . . . ?
C36 C18 C42 C50 2.3(4) . . . . ?
C38 C1 C5 N1 174.7(3) . . . . ?
C38 C1 C5 C17 -2.1(4) . . . . ?
C40 N5 C10 N3 178.2(2) . . . . ?
C40 N5 C10 C39 -1.3(4) . . . . ?
C40 C41 C44 C39 -1.3(5) . . . . ?
C42 C18 C36 C48 -1.3(4) . . . . ?
C47 C43 C49 C15 1.8(5) . . . . ?
C48 C45 C50 C42 0.2(5) . . . . ?
C49 C43 C47 C26 -1.8(5) . . . . ?
C50 C45 C48 C36 0.8(5) . . . . ?
